data_4339989
loop_
_publ_author_name
'Richtera, Lukas'
'Jancik, Vojtech'
'Mart\'inez-Otero, Diego'
'Pokluda, Ales'
'Zak, Zdirad'
'Taraba, Jan'
'Touzin, Jiri'

_publ_section_title
;
 Taming the Oxidative Power of SeO3 in 1,4-Dioxane, Isolation of Two New
 Isomers of Mixed-Valence Selenium Oxides, and Two Unprecedented Cyclic
 Esters of Selenic Acid.
;
_journal_issue 13
_journal_name_full 'Inorganic chemistry'
_journal_page_first 6569
_journal_page_last 6577
_journal_paper_doi 10.1021/ic500137z
_journal_volume 53
_journal_year 2014
_chemical_formula_moiety 'C2 H2 O8 Se2, C4 H8 O2'
_chemical_formula_sum 'C6 H10 O10 Se2'
_chemical_formula_weight 400.06
_chemical_name_systematic
; 
 ? 
;
_space_group_crystal_system monoclinic
_space_group_IT_number 15
_space_group_name_Hall '-I 2ya'
_space_group_name_H-M_alt 'I 1 2/a 1'
_symmetry_space_group_name_Hall '-I 2ya'
_symmetry_space_group_name_H-M 'I 1 2/a 1'
_atom_sites_solution_hydrogens geom
_audit_creation_method SHELXL-2013
_cell_angle_alpha 90
_cell_angle_beta 94.222(5)
_cell_angle_gamma 90
_cell_formula_units_Z 4
_cell_length_a 11.9569(4)
_cell_length_b 5.4306(1)
_cell_length_c 17.4707(8)
_cell_measurement_reflns_used 3926
_cell_measurement_temperature 123(2)
_cell_measurement_theta_max 26.417
_cell_measurement_theta_min 3.417
_cell_volume 1131.35(7)
_computing_cell_refinement '1.171.35.19 CrysAlis171'
_computing_data_collection '1.166 CrysAlis166'
_computing_data_reduction '1.171.35.19 CrysAlis171'
_computing_molecular_graphics 'Gretep and POV-Ray'
_computing_publication_material 'Bruker SHELXTL'
_computing_structure_refinement 'SHELXL-2013 (Sheldrick, 2013)'
_computing_structure_solution 'SHELXT (Sheldrick, 2013)'
_diffrn_ambient_temperature 123(2)
_diffrn_measured_fraction_theta_full 0.998
_diffrn_measured_fraction_theta_max 1.000
_diffrn_measurement_device_type 'KM4CCD/SAPPHIRE CCD'
_diffrn_measurement_method '\w scans'
_diffrn_radiation_type MoK\a
_diffrn_radiation_wavelength 0.71073
_diffrn_reflns_av_R_equivalents 0.0100
_diffrn_reflns_av_unetI/netI 0.0095
_diffrn_reflns_Laue_measured_fraction_full 0.998
_diffrn_reflns_Laue_measured_fraction_max 1.000
_diffrn_reflns_limit_h_max 12
_diffrn_reflns_limit_h_min -14
_diffrn_reflns_limit_k_max 5
_diffrn_reflns_limit_k_min -6
_diffrn_reflns_limit_l_max 21
_diffrn_reflns_limit_l_min -21
_diffrn_reflns_number 3926
_diffrn_reflns_point_group_measured_fraction_full 0.998
_diffrn_reflns_point_group_measured_fraction_max 1.000
_diffrn_reflns_theta_full 25.242
_diffrn_reflns_theta_max 26.362
_diffrn_reflns_theta_min 3.417
_exptl_absorpt_coefficient_mu 6.583
_exptl_absorpt_correction_T_max 0.4295
_exptl_absorpt_correction_T_min 0.4003
_exptl_absorpt_correction_type multi-scan
_exptl_absorpt_process_details 'SADABS 2009/1, Sheldrick'
_exptl_crystal_colour colourless
_exptl_crystal_density_diffrn 2.349
_exptl_crystal_description prism
_exptl_crystal_F_000 776
_exptl_crystal_size_max 0.200
_exptl_crystal_size_mid 0.100
_exptl_crystal_size_min 0.100
_refine_diff_density_max 0.356
_refine_diff_density_min -0.279
_refine_diff_density_rms 0.054
_refine_ls_extinction_method none
_refine_ls_goodness_of_fit_ref 1.152
_refine_ls_hydrogen_treatment constr
_refine_ls_matrix_type full
_refine_ls_number_parameters 82
_refine_ls_number_reflns 1154
_refine_ls_number_restraints 0
_refine_ls_restrained_S_all 1.152
_refine_ls_R_factor_all 0.0129
_refine_ls_R_factor_gt 0.0124
_refine_ls_shift/su_max 0.001
_refine_ls_shift/su_mean 0.000
_refine_ls_structure_factor_coef Fsqd
_refine_ls_weighting_details
; 
 w=1/[\s^2^(Fo^2^)+(0.0134P)^2^+1.8261P] 
 where P=(Fo^2^+2Fc^2^)/3 
;
_refine_ls_weighting_scheme calc
_refine_ls_wR_factor_gt 0.0326
_refine_ls_wR_factor_ref 0.0327
_reflns_Friedel_coverage 0.000
_reflns_number_gt 1130
_reflns_number_total 1154
_reflns_threshold_expression 'I > 2\s(I)'
_cod_data_source_file ic500137z_si_002.cif
_cod_data_source_block Compound3
_cod_depositor_comments 'Adding full bibliography for 4339987--4339996.cif.'
_cod_database_code 4339989
_shelx_space_group_comment
; 
The symmetry employed for this shelxl refinement is uniquely defined 
by the following loop, which should always be used as a source of 
symmetry information in preference to the above space-group names. 
They are only intended as comments. 
;
_shelx_estimated_absorpt_t_min 0.353
_shelx_estimated_absorpt_t_max 0.559
_shelxl_version_number 2013-2

loop_
_space_group_symop_operation_xyz
'x, y, z'
'-x+1/2, y, -z'
'x+1/2, y+1/2, z+1/2'
'-x+1, y+1/2, -z+1/2'
'-x, -y, -z'
'x-1/2, -y, z'
'-x+1/2, -y+1/2, -z+1/2'
'x, -y+1/2, z+1/2'

loop_
_atom_site_label
_atom_site_type_symbol
_atom_site_fract_x
_atom_site_fract_y
_atom_site_fract_z
_atom_site_U_iso_or_equiv
_atom_site_adp_type
_atom_site_occupancy
_atom_site_site_symmetry_order
_atom_site_calc_flag
_atom_site_refinement_flags_posn
_atom_site_refinement_flags_adp
Se1 Se 0.38387(2) 0.67475(3) 0.43746(2) 0.01035(6) Uani 1 1 d . .
O1 O 0.24812(9) 0.7828(2) 0.41033(6) 0.0133(2) Uani 1 1 d . .
O2 O 0.39745(9) 0.8828(2) 0.51572(6) 0.0131(2) Uani 1 1 d . .
O3 O 0.46793(10) 0.7545(2) 0.37583(7) 0.0171(2) Uani 1 1 d . .
O4 O 0.38331(10) 0.4027(2) 0.47135(7) 0.0157(2) Uani 1 1 d . .
O5 O 0.28236(10) 0.3828(2) 0.31775(7) 0.0180(3) Uani 1 1 d . .
C1 C 0.20844(13) 0.9583(3) 0.46381(9) 0.0114(3) Uani 1 1 d . .
H1 H 0.2038 1.1262 0.4403 0.014 Uiso 1 1 calc R U
C2 C 0.36411(14) 0.2887(3) 0.26912(11) 0.0200(4) Uani 1 1 d . .
H2A H 0.4337 0.2467 0.3006 0.024 Uiso 1 1 calc R U
H2B H 0.3825 0.4169 0.2318 0.024 Uiso 1 1 calc R U
C3 C 0.32020(14) 0.0627(3) 0.22665(10) 0.0169(3) Uani 1 1 d . .
H3A H 0.3767 0.0034 0.1923 0.020 Uiso 1 1 calc R U
H3B H 0.3070 -0.0697 0.2639 0.020 Uiso 1 1 calc R U

loop_
_atom_site_aniso_label
_atom_site_aniso_U_11
_atom_site_aniso_U_22
_atom_site_aniso_U_33
_atom_site_aniso_U_23
_atom_site_aniso_U_13
_atom_site_aniso_U_12
Se1 0.01025(9) 0.00892(9) 0.01232(9) 0.00126(6) 0.00371(6) 0.00092(5)
O1 0.0125(5) 0.0143(6) 0.0129(6) -0.0029(4) 0.0007(4) 0.0042(5)
O2 0.0099(5) 0.0138(5) 0.0159(6) -0.0024(5) 0.0025(4) -0.0013(4)
O3 0.0156(6) 0.0206(6) 0.0163(6) 0.0012(5) 0.0088(5) -0.0019(5)
O4 0.0190(6) 0.0084(6) 0.0196(6) 0.0040(5) 0.0003(5) -0.0001(5)
O5 0.0154(6) 0.0222(6) 0.0163(6) -0.0074(5) 0.0001(5) 0.0035(5)
C1 0.0121(7) 0.0088(7) 0.0138(7) -0.0011(6) 0.0043(6) 0.0018(6)
C2 0.0126(8) 0.0230(9) 0.0246(9) -0.0096(7) 0.0030(7) 0.0003(7)
C3 0.0145(7) 0.0179(8) 0.0180(8) -0.0047(7) 0.0002(6) 0.0025(7)

loop_
_atom_type_symbol
_atom_type_description
_atom_type_scat_dispersion_real
_atom_type_scat_dispersion_imag
_atom_type_scat_source
C C 0.0033 0.0016 'International Tables Vol C Tables 4.2.6.8 and 6.1.1.4'
H H 0.0000 0.0000 'International Tables Vol C Tables 4.2.6.8 and 6.1.1.4'
O O 0.0106 0.0060 'International Tables Vol C Tables 4.2.6.8 and 6.1.1.4'
Se Se -0.0929 2.2259 'International Tables Vol C Tables 4.2.6.8 and 6.1.1.4'

loop_
_geom_angle_atom_site_label_1
_geom_angle_atom_site_label_2
_geom_angle_atom_site_label_3
_geom_angle
_geom_angle_site_symmetry_1
_geom_angle_site_symmetry_3
O3 Se1 O4 121.74(6) . .
O3 Se1 O1 110.15(6) . .
O4 Se1 O1 112.40(6) . .
O3 Se1 O2 108.86(6) . .
O4 Se1 O2 107.90(6) . .
O1 Se1 O2 91.46(5) . .
O3 Se1 O5 84.83(5) . .
O4 Se1 O5 75.00(5) . .
O1 Se1 O5 69.52(4) . .
O2 Se1 O5 159.84(4) . .
O3 Se1 O4 78.35(5) . 5_666
O4 Se1 O4 73.39(5) . 5_666
O1 Se1 O4 161.87(4) . 5_666
O2 Se1 O4 70.47(4) . 5_666
O5 Se1 O4 128.18(3) . 5_666
C1 O1 Se1 112.83(9) . .
C1 O2 Se1 110.50(9) 2_556 .
C3 O5 C2 110.25(13) 7 .
C3 O5 Se1 126.04(10) 7 .
C2 O5 Se1 111.32(9) . .
O2 C1 O1 108.59(12) 2_556 .
O2 C1 C1 109.20(15) 2_556 2_556
O1 C1 C1 107.90(12) . 2_556
O5 C2 C3 110.68(14) . .
O5 C3 C2 110.56(14) 7 .

loop_
_geom_bond_atom_site_label_1
_geom_bond_atom_site_label_2
_geom_bond_distance
_geom_bond_site_symmetry_2
Se1 O3 1.5863(11) .
Se1 O4 1.5918(12) .
Se1 O1 1.7579(11) .
Se1 O2 1.7717(11) .
Se1 O5 2.8263(12) .
Se1 O4 3.1323(12) 5_666
O1 C1 1.4393(18) .
O2 C1 1.4020(18) 2_556
O5 C3 1.433(2) 7
O5 C2 1.435(2) .
C1 O2 1.4020(18) 2_556
C1 C1 1.550(3) 2_556
C2 C3 1.508(2) .
C3 O5 1.433(2) 7
